data_7011451
loop_
_publ_author_name
'Rheingold, Arnold L.'
'Liable-Sands, Louise M.'
'Incarvito, Christopher L.'
'Trofimenko, Swiatoslaw'

_publ_section_title
;
 Novel scorpionate ligands devoid of C--H bonds: BpBr3 and TpBr3
;
_journal_issue 11
_journal_name_full 'Journal of the Chemical Society, Dalton Transactions'
_journal_page_first 2297
_journal_paper_doi 10.1039/b111568p
_journal_year 2002
_chemical_formula_sum 'C13 H8 B Br9 N6 Pd'
_chemical_formula_weight 1084.65
_chemical_name_systematic
; 
? 
;
_space_group_IT_number 2
_symmetry_cell_setting triclinic
_symmetry_space_group_name_Hall '-P 1'
_symmetry_space_group_name_H-M 'P -1'
_atom_sites_solution_hydrogens geom
_atom_sites_solution_primary direct
_atom_sites_solution_secondary difmap
_audit_creation_method SHELXL-97
_cell_angle_alpha 101.967(2)
_cell_angle_beta 92.483(2)
_cell_angle_gamma 104.979(2)
_cell_formula_units_Z 2
_cell_length_a 10.1589(3)
_cell_length_b 10.4504(3)
_cell_length_c 12.6714(3)
_cell_measurement_temperature 173(2)
_cell_volume 1264.60(6)
_computing_cell_refinement 'Bruker SMART'
_computing_data_collection 'Bruker SMART'
_computing_data_reduction 'Bruker SHELXTL'
_computing_molecular_graphics 'Bruker SHELXTL'
_computing_publication_material 'Bruker SHELXTL'
_computing_structure_refinement 'SHELXL-97 (Sheldrick, 1997)'
_computing_structure_solution 'SHELXS-97 (Sheldrick, 1990)'
_diffrn_ambient_temperature 173(2)
_diffrn_measured_fraction_theta_full 0.941
_diffrn_measured_fraction_theta_max 0.941
_diffrn_measurement_device_type 'CCD area detector'
_diffrn_measurement_method 'phi and omega scans'
_diffrn_radiation_monochromator graphite
_diffrn_radiation_source 'fine-focus sealed tube'
_diffrn_radiation_type MoK\a
_diffrn_radiation_wavelength 0.71073
_diffrn_reflns_av_R_equivalents 0.0485
_diffrn_reflns_av_sigmaI/netI 0.0619
_diffrn_reflns_limit_h_max 13
_diffrn_reflns_limit_h_min -13
_diffrn_reflns_limit_k_max 13
_diffrn_reflns_limit_k_min -13
_diffrn_reflns_limit_l_max 16
_diffrn_reflns_limit_l_min 0
_diffrn_reflns_number 12592
_diffrn_reflns_theta_full 28.37
_diffrn_reflns_theta_max 28.37
_diffrn_reflns_theta_min 2.07
_exptl_absorpt_coefficient_mu 14.967
_exptl_absorpt_correction_T_max 0.3160
_exptl_absorpt_correction_T_min 0.1176
_exptl_absorpt_correction_type DIFABS
_exptl_crystal_colour yellow
_exptl_crystal_density_diffrn 2.849
_exptl_crystal_density_method 'not measured'
_exptl_crystal_description plate
_exptl_crystal_F_000 988
_exptl_crystal_size_max 0.25
_exptl_crystal_size_mid 0.20
_exptl_crystal_size_min 0.10
_refine_diff_density_max 0.873
_refine_diff_density_min -1.059
_refine_diff_density_rms 0.184
_refine_ls_extinction_method none
_refine_ls_goodness_of_fit_ref 1.004
_refine_ls_hydrogen_treatment mixed
_refine_ls_matrix_type full
_refine_ls_number_parameters 275
_refine_ls_number_reflns 5946
_refine_ls_number_restraints 0
_refine_ls_restrained_S_all 1.004
_refine_ls_R_factor_all 0.0557
_refine_ls_R_factor_gt 0.0377
_refine_ls_shift/su_max 0.006
_refine_ls_shift/su_mean 0.000
_refine_ls_structure_factor_coef Fsqd
_refine_ls_weighting_details 'calc w=1/[\s^2^(Fo^2^)+(0.0437P)^2^+0.0000P] where P=(Fo^2^+2Fc^2^)/3'
_refine_ls_weighting_scheme calc
_refine_ls_wR_factor_gt 0.0875
_refine_ls_wR_factor_ref 0.0950
_reflns_number_gt 4569
_reflns_number_total 5946
_reflns_threshold_expression >2sigma(I)
_cod_data_source_file b111568p.txt
_cod_data_source_block 5
_cod_depositor_comments
;
The following automatic conversions were performed:
'_symmetry_cell_setting' value 'Triclinic' changed to 'triclinic'
according to '/home/saulius/struct/CIF-dictionaries/cif_core.dic'
dictionary named 'cif_core.dic' version 2.4.1 from 2010-06-29.

Automatic conversion script
Id: cif_fix_enum 1527 2010-12-29 10:47:43Z saulius 
;
_cod_original_sg_symbol_H-M P-1
_cod_database_code 7011451

loop_
_symmetry_equiv_pos_as_xyz
'x, y, z'
'-x, -y, -z'

loop_
_atom_site_label
_atom_site_type_symbol
_atom_site_fract_x
_atom_site_fract_y
_atom_site_fract_z
_atom_site_U_iso_or_equiv
_atom_site_adp_type
_atom_site_occupancy
_atom_site_symmetry_multiplicity
_atom_site_calc_flag
_atom_site_refinement_flags
_atom_site_disorder_assembly
_atom_site_disorder_group
Pd1 Pd 0.27715(4) 0.71994(4) 0.33932(3) 0.02062(10) Uani 1 1 d . . .
B1 B 0.1901(6) 0.9219(6) 0.1997(4) 0.0182(12) Uani 1 1 d . . .
H1 H 0.156(5) 0.995(5) 0.160(4) 0.009(12) Uiso 1 1 d . . .
Br1 Br -0.05087(6) 0.80133(6) -0.01711(5) 0.02777(14) Uani 1 1 d . . .
Br2 Br -0.22589(6) 0.46248(6) 0.01885(5) 0.03085(14) Uani 1 1 d . . .
Br3 Br -0.05884(6) 0.43995(6) 0.27151(5) 0.03198(15) Uani 1 1 d . . .
Br4 Br 0.05970(7) 1.17648(7) 0.31833(6) 0.03959(17) Uani 1 1 d . . .
Br5 Br 0.14078(8) 1.20765(7) 0.60608(5) 0.04043(17) Uani 1 1 d . . .
Br6 Br 0.31813(8) 0.94708(7) 0.61696(5) 0.04348(18) Uani 1 1 d . . .
Br7 Br 0.42754(7) 1.20406(6) 0.18570(6) 0.03930(17) Uani 1 1 d . . .
Br8 Br 0.72089(6) 1.07685(7) 0.10509(5) 0.03449(16) Uani 1 1 d . . .
Br9 Br 0.59923(7) 0.70828(7) 0.09929(6) 0.03635(16) Uani 1 1 d . . .
N1 N 0.0940(4) 0.7767(4) 0.1699(3) 0.0164(9) Uani 1 1 d . . .
N2 N 0.0949(4) 0.6875(4) 0.2364(3) 0.0178(9) Uani 1 1 d . . .
N3 N 0.1961(4) 0.9753(4) 0.3250(3) 0.0178(9) Uani 1 1 d . . .
N4 N 0.2569(5) 0.9194(4) 0.3951(4) 0.0202(9) Uani 1 1 d . . .
N5 N 0.3352(5) 0.9212(4) 0.1711(3) 0.0183(9) Uani 1 1 d . . .
N6 N 0.3752(5) 0.8039(5) 0.1507(4) 0.0220(10) Uani 1 1 d . . .
C1 C -0.0119(5) 0.7179(5) 0.0922(4) 0.0201(11) Uani 1 1 d . . .
C2 C -0.0813(5) 0.5924(5) 0.1070(4) 0.0218(11) Uani 1 1 d . . .
C3 C -0.0111(6) 0.5802(5) 0.1989(4) 0.0213(11) Uani 1 1 d . . .
C4 C 0.1511(5) 1.0764(5) 0.3819(4) 0.0208(11) Uani 1 1 d . . .
C5 C 0.1822(6) 1.0871(6) 0.4909(5) 0.0242(12) Uani 1 1 d . . .
C6 C 0.2465(6) 0.9869(5) 0.4938(4) 0.0239(12) Uani 1 1 d . . .
C7 C 0.4395(6) 1.0265(6) 0.1608(4) 0.0222(11) Uani 1 1 d . . .
C8 C 0.5505(6) 0.9781(6) 0.1318(4) 0.0238(12) Uani 1 1 d . . .
C9 C 0.5039(6) 0.8406(6) 0.1283(4) 0.0242(12) Uani 1 1 d . . .
C10 C 0.4622(6) 0.7200(7) 0.4205(6) 0.0360(15) Uani 1 1 d . . .
H10A H 0.5426 0.7297 0.3784 0.043 Uiso 1 1 calc R . .
H10B H 0.4838 0.7733 0.4964 0.043 Uiso 1 1 calc R . .
C11 C 0.3724(6) 0.5884(6) 0.4039(5) 0.0314(14) Uani 1 1 d . . .
C12 C 0.3200(7) 0.5303(6) 0.2952(6) 0.0341(15) Uani 1 1 d . . .
H12A H 0.2404 0.4488 0.2820 0.041 Uiso 1 1 calc R . .
H12B H 0.3882 0.5235 0.2423 0.041 Uiso 1 1 calc R . .
C13 C 0.3130(8) 0.5295(8) 0.4950(7) 0.050(2) Uani 1 1 d . . .
H13A H 0.3672 0.4718 0.5156 0.075 Uiso 1 1 calc R . .
H13B H 0.2182 0.4749 0.4717 0.075 Uiso 1 1 calc R . .
H13C H 0.3144 0.6033 0.5575 0.075 Uiso 1 1 calc R . .

loop_
_atom_site_aniso_label
_atom_site_aniso_U_11
_atom_site_aniso_U_22
_atom_site_aniso_U_33
_atom_site_aniso_U_23
_atom_site_aniso_U_13
_atom_site_aniso_U_12
Pd1 0.0213(2) 0.0180(2) 0.0243(2) 0.00880(16) -0.00023(16) 0.00561(17)
B1 0.028(3) 0.017(3) 0.011(3) 0.006(2) -0.001(2) 0.006(2)
Br1 0.0261(3) 0.0337(3) 0.0245(3) 0.0125(2) -0.0015(2) 0.0058(2)
Br2 0.0237(3) 0.0228(3) 0.0385(3) 0.0002(2) -0.0059(2) 0.0001(2)
Br3 0.0347(3) 0.0206(3) 0.0438(4) 0.0158(3) 0.0081(3) 0.0056(3)
Br4 0.0480(4) 0.0315(3) 0.0466(4) 0.0089(3) 0.0016(3) 0.0242(3)
Br5 0.0503(4) 0.0295(3) 0.0339(4) -0.0058(3) 0.0186(3) 0.0056(3)
Br6 0.0644(5) 0.0448(4) 0.0201(3) 0.0106(3) -0.0053(3) 0.0119(4)
Br7 0.0445(4) 0.0190(3) 0.0522(4) 0.0123(3) 0.0057(3) 0.0013(3)
Br8 0.0237(3) 0.0453(4) 0.0274(3) 0.0150(3) 0.0025(2) -0.0081(3)
Br9 0.0289(3) 0.0404(4) 0.0462(4) 0.0137(3) 0.0130(3) 0.0160(3)
N1 0.014(2) 0.018(2) 0.016(2) 0.0049(17) 0.0021(17) 0.0024(18)
N2 0.021(2) 0.019(2) 0.017(2) 0.0062(17) 0.0027(17) 0.0085(19)
N3 0.020(2) 0.016(2) 0.016(2) 0.0060(17) -0.0006(17) 0.0022(18)
N4 0.025(2) 0.018(2) 0.018(2) 0.0075(18) 0.0021(18) 0.0040(19)
N5 0.025(2) 0.014(2) 0.015(2) 0.0042(17) -0.0003(18) 0.0021(18)
N6 0.020(2) 0.024(2) 0.024(2) 0.0081(19) 0.0078(19) 0.0068(19)
C1 0.018(3) 0.025(3) 0.019(3) 0.004(2) 0.003(2) 0.008(2)
C2 0.017(3) 0.020(3) 0.024(3) -0.002(2) 0.000(2) 0.003(2)
C3 0.020(3) 0.018(3) 0.027(3) 0.002(2) 0.006(2) 0.008(2)
C4 0.018(3) 0.016(3) 0.027(3) 0.001(2) 0.006(2) 0.003(2)
C5 0.021(3) 0.021(3) 0.025(3) 0.000(2) 0.006(2) -0.001(2)
C6 0.028(3) 0.022(3) 0.017(3) 0.005(2) 0.000(2) -0.002(2)
C7 0.023(3) 0.026(3) 0.017(3) 0.011(2) 0.001(2) 0.000(2)
C8 0.019(3) 0.031(3) 0.017(3) 0.008(2) 0.002(2) -0.002(2)
C9 0.023(3) 0.033(3) 0.019(3) 0.012(2) 0.003(2) 0.007(2)
C10 0.020(3) 0.043(4) 0.048(4) 0.022(3) -0.004(3) 0.005(3)
C11 0.022(3) 0.034(3) 0.047(4) 0.022(3) -0.001(3) 0.014(3)
C12 0.029(3) 0.027(3) 0.054(4) 0.018(3) 0.008(3) 0.015(3)
C13 0.043(4) 0.049(4) 0.070(5) 0.038(4) 0.001(4) 0.015(4)

loop_
_atom_type_symbol
_atom_type_description
_atom_type_scat_dispersion_real
_atom_type_scat_dispersion_imag
_atom_type_scat_source
C C 0.0033 0.0016 'International Tables Vol C Tables 4.2.6.8 and 6.1.1.4'
H H 0.0000 0.0000 'International Tables Vol C Tables 4.2.6.8 and 6.1.1.4'
B B 0.0013 0.0007 'International Tables Vol C Tables 4.2.6.8 and 6.1.1.4'
N N 0.0061 0.0033 'International Tables Vol C Tables 4.2.6.8 and 6.1.1.4'
Br Br -0.2901 2.4595 'International Tables Vol C Tables 4.2.6.8 and 6.1.1.4'
Pd Pd -0.9988 1.0072 'International Tables Vol C Tables 4.2.6.8 and 6.1.1.4'

loop_
_geom_angle_atom_site_label_1
_geom_angle_atom_site_label_2
_geom_angle_atom_site_label_3
_geom_angle
_geom_angle_site_symmetry_1
_geom_angle_site_symmetry_3
_geom_angle_publ_flag
C10 Pd1 C12 68.1(3) . . ?
C10 Pd1 N4 105.1(2) . . ?
C12 Pd1 N4 173.2(2) . . ?
C10 Pd1 N2 169.2(2) . . ?
C12 Pd1 N2 101.7(2) . . ?
N4 Pd1 N2 85.04(17) . . ?
C10 Pd1 C11 38.7(2) . . ?
C12 Pd1 C11 38.6(3) . . ?
N4 Pd1 C11 135.7(2) . . ?
N2 Pd1 C11 133.9(2) . . ?
N5 B1 N1 110.4(4) . . ?
N5 B1 N3 108.4(4) . . ?
N1 B1 N3 107.7(4) . . ?
C1 N1 N2 107.7(4) . . ?
C1 N1 B1 131.0(4) . . ?
N2 N1 B1 120.7(4) . . ?
C3 N2 N1 106.5(4) . . ?
C3 N2 Pd1 133.2(3) . . ?
N1 N2 Pd1 117.8(3) . . ?
C4 N3 N4 109.3(4) . . ?
C4 N3 B1 130.1(4) . . ?
N4 N3 B1 120.6(4) . . ?
C6 N4 N3 106.0(4) . . ?
C6 N4 Pd1 130.8(3) . . ?
N3 N4 Pd1 118.6(3) . . ?
C7 N5 N6 109.8(4) . . ?
C7 N5 B1 128.6(4) . . ?
N6 N5 B1 121.6(4) . . ?
C9 N6 N5 105.2(4) . . ?
N1 C1 C2 110.1(4) . . ?
N1 C1 Br1 122.6(4) . . ?
C2 C1 Br1 127.3(4) . . ?
C1 C2 C3 103.8(5) . . ?
C1 C2 Br2 128.5(4) . . ?
C3 C2 Br2 127.5(4) . . ?
N2 C3 C2 111.8(5) . . ?
N2 C3 Br3 121.3(4) . . ?
C2 C3 Br3 126.8(4) . . ?
N3 C4 C5 108.7(5) . . ?
N3 C4 Br4 123.3(4) . . ?
C5 C4 Br4 128.0(4) . . ?
C6 C5 C4 104.2(5) . . ?
C6 C5 Br5 128.7(4) . . ?
C4 C5 Br5 127.0(4) . . ?
N4 C6 C5 111.8(5) . . ?
N4 C6 Br6 121.4(4) . . ?
C5 C6 Br6 126.7(4) . . ?
N5 C7 C8 108.6(5) . . ?
N5 C7 Br7 123.0(4) . . ?
C8 C7 Br7 128.3(4) . . ?
C9 C8 C7 103.5(5) . . ?
C9 C8 Br8 128.9(4) . . ?
C7 C8 Br8 127.6(4) . . ?
N6 C9 C8 112.8(5) . . ?
N6 C9 Br9 118.7(4) . . ?
C8 C9 Br9 128.4(4) . . ?
C11 C10 Pd1 72.1(3) . . ?
C12 C11 C10 113.8(5) . . ?
C12 C11 C13 122.0(6) . . ?
C10 C11 C13 122.7(7) . . ?
C12 C11 Pd1 69.4(3) . . ?
C10 C11 Pd1 69.2(3) . . ?
C13 C11 Pd1 119.0(4) . . ?
C11 C12 Pd1 72.0(4) . . ?

loop_
_geom_bond_atom_site_label_1
_geom_bond_atom_site_label_2
_geom_bond_distance
_geom_bond_site_symmetry_2
_geom_bond_publ_flag
Pd1 C10 2.103(6) . ?
Pd1 C12 2.107(6) . ?
Pd1 N4 2.124(4) . ?
Pd1 N2 2.127(4) . ?
Pd1 C11 2.141(5) . ?
B1 N5 1.535(8) . ?
B1 N1 1.537(7) . ?
B1 N3 1.563(7) . ?
Br1 C1 1.862(5) . ?
Br2 C2 1.857(5) . ?
Br3 C3 1.860(5) . ?
Br4 C4 1.841(5) . ?
Br5 C5 1.859(6) . ?
Br6 C6 1.861(5) . ?
Br7 C7 1.853(6) . ?
Br8 C8 1.857(5) . ?
Br9 C9 1.871(6) . ?
N1 C1 1.348(7) . ?
N1 N2 1.382(5) . ?
N2 C3 1.324(7) . ?
N3 C4 1.345(7) . ?
N3 N4 1.365(5) . ?
N4 C6 1.326(7) . ?
N5 C7 1.349(7) . ?
N5 N6 1.367(6) . ?
N6 C9 1.324(7) . ?
C1 C2 1.374(7) . ?
C2 C3 1.384(8) . ?
C4 C5 1.379(8) . ?
C5 C6 1.376(8) . ?
C7 C8 1.384(8) . ?
C8 C9 1.382(7) . ?
C10 C11 1.408(9) . ?
C11 C12 1.404(10) . ?
C11 C13 1.497(9) . ?
